data_7234938
loop_
_publ_author_name
'Oliveira, Willian X. C.'
'do Pim, Walace D.'
'Pinheiro, Carlos B.'
'Journaux, Yves'
'Julve, Miguel'
'Pereira, Cynthia L. M.'

_publ_section_title
;
 Monitoring the hydrogen bond net configuration and the dimensionality of
 aniline and phenyloxamate by adding 1H-pyrazole and isoxazole as
 substituents for molecular self-recognition
;
_journal_issue 17
_journal_name_full CrystEngComm
_journal_page_first 2818
_journal_paper_doi 10.1039/C9CE00215D
_journal_volume 21
_journal_year 2019
_chemical_formula_sum 'C13 H12 N2 O4'
_chemical_formula_weight 260.25
_space_group_crystal_system monoclinic
_space_group_IT_number 14
_space_group_name_Hall '-P 2ybc'
_space_group_name_H-M_alt 'P 1 21/c 1'
_atom_sites_solution_hydrogens geom
_audit_creation_method SHELXL-2018/1
_audit_update_record
;
2018-05-14 deposited with the CCDC.	2019-03-28 downloaded from the CCDC.
;
_cell_angle_alpha 90
_cell_angle_beta 96.958(16)
_cell_angle_gamma 90
_cell_formula_units_Z 4
_cell_length_a 8.4720(11)
_cell_length_b 20.459(3)
_cell_length_c 7.1990(16)
_cell_measurement_reflns_used 1005
_cell_measurement_temperature 298(2)
_cell_measurement_theta_max 22.4790
_cell_measurement_theta_min 2.9980
_cell_volume 1238.6(4)
_computing_cell_refinement 'CrysAlisPro 1.171.38.41 (Rigaku OD, 2015)'
_computing_data_collection 'CrysAlisPro 1.171.38.41 (Rigaku OD, 2015)'
_computing_data_reduction 'CrysAlisPro 1.171.38.41 (Rigaku OD, 2015)'
_computing_structure_refinement 'SHELXL-2018/1 (Sheldrick, 2018)'
_computing_structure_solution superflip
_diffrn_ambient_temperature 298(2)
_diffrn_measured_fraction_theta_full 0.997
_diffrn_measured_fraction_theta_max 0.998
_diffrn_measurement_device_type 'Saxi-CrysAlisPro-abstract goniometer imported S'
_diffrn_measurement_method '\w and \f scans'
_diffrn_radiation_type MoK\a
_diffrn_radiation_wavelength 0.71073
_diffrn_reflns_av_R_equivalents 0.0784
_diffrn_reflns_av_unetI/netI 0.0798
_diffrn_reflns_Laue_measured_fraction_full 0.997
_diffrn_reflns_Laue_measured_fraction_max 0.998
_diffrn_reflns_limit_h_max 10
_diffrn_reflns_limit_h_min -10
_diffrn_reflns_limit_k_max 25
_diffrn_reflns_limit_k_min -24
_diffrn_reflns_limit_l_max 8
_diffrn_reflns_limit_l_min -8
_diffrn_reflns_number 10667
_diffrn_reflns_point_group_measured_fraction_full 0.997
_diffrn_reflns_point_group_measured_fraction_max 0.998
_diffrn_reflns_theta_full 25.242
_diffrn_reflns_theta_max 26.372
_diffrn_reflns_theta_min 3.019
_diffrn_source 'fine-focus sealed X-ray tube'
_exptl_absorpt_coefficient_mu 0.105
_exptl_absorpt_correction_T_max 1.00000
_exptl_absorpt_correction_T_min 0.98699
_exptl_absorpt_correction_type multi-scan
_exptl_absorpt_process_details
;
CrysAlisPro 1.171.38.41 (Rigaku Oxford Diffraction, 2015)
Empirical absorption correction using spherical harmonics,
 implemented in SCALE3 ABSPACK scaling algorithm.
;
_exptl_crystal_colour yellow
_exptl_crystal_density_diffrn 1.396
_exptl_crystal_description block
_exptl_crystal_F_000 544
_exptl_crystal_size_max 0.160
_exptl_crystal_size_mid 0.140
_exptl_crystal_size_min 0.130
_refine_diff_density_max 0.220
_refine_diff_density_min -0.212
_refine_diff_density_rms 0.046
_refine_ls_extinction_coef 0.013(4)
_refine_ls_extinction_expression Fc^*^=kFc[1+0.001xFc^2^\l^3^/sin(2\q)]^-1/4^
_refine_ls_extinction_method 'SHELXL-2018/1 (Sheldrick 2018)'
_refine_ls_goodness_of_fit_ref 1.058
_refine_ls_hydrogen_treatment constr
_refine_ls_matrix_type full
_refine_ls_number_parameters 174
_refine_ls_number_reflns 2515
_refine_ls_number_restraints 0
_refine_ls_restrained_S_all 1.058
_refine_ls_R_factor_all 0.1063
_refine_ls_R_factor_gt 0.0521
_refine_ls_shift/su_max 0.000
_refine_ls_shift/su_mean 0.000
_refine_ls_structure_factor_coef Fsqd
_refine_ls_weighting_details 'w=1/[\s^2^(Fo^2^)+(0.0514P)^2^] where P=(Fo^2^+2Fc^2^)/3'
_refine_ls_weighting_scheme calc
_refine_ls_wR_factor_gt 0.1136
_refine_ls_wR_factor_ref 0.1407
_reflns_Friedel_coverage 0.000
_reflns_number_gt 1450
_reflns_number_total 2515
_reflns_threshold_expression 'I > 2\s(I)'
_cod_data_source_file c9ce00215d2.cif
_cod_data_source_block shelx_CCDC2
_cod_original_sg_symbol_H-M 'P 21/c'
_cod_database_code 7234938
_shelx_shelxl_version_number 2018/1
_shelx_space_group_comment
;
The symmetry employed for this shelxl refinement is uniquely defined
by the following loop, which should always be used as a source of
symmetry information in preference to the above space-group names.
They are only intended as comments.
;
_shelx_estimated_absorpt_t_min 0.983
_shelx_estimated_absorpt_t_max 0.986

loop_
_space_group_symop_operation_xyz
'x, y, z'
'-x, y+1/2, -z+1/2'
'-x, -y, -z'
'x, -y-1/2, z-1/2'

loop_
_atom_site_label
_atom_site_type_symbol
_atom_site_fract_x
_atom_site_fract_y
_atom_site_fract_z
_atom_site_U_iso_or_equiv
_atom_site_adp_type
_atom_site_occupancy
_atom_site_site_symmetry_order
_atom_site_calc_flag
_atom_site_refinement_flags_posn
_atom_site_refinement_flags_adp
O4 O 0.85463(16) 0.52355(7) 0.1779(2) 0.0482(5) Uani 1 1 d . .
O3 O 0.81211(18) 0.41579(8) 0.1847(3) 0.0654(6) Uani 1 1 d . .
O2 O 1.14536(17) 0.50731(8) 0.3507(3) 0.0613(6) Uani 1 1 d . .
O1 O 1.98049(17) 0.29142(8) 0.7560(3) 0.0582(5) Uani 1 1 d . .
N1 N 1.11599(18) 0.39617(9) 0.3412(3) 0.0373(5) Uani 1 1 d . .
H1 H 1.046368 0.366250 0.310593 0.045 Uiso 1 1 calc R U
N2 N 1.9224(2) 0.22743(10) 0.7300(3) 0.0518(6) Uani 1 1 d . .
C2 C 1.2894(2) 0.30885(11) 0.4606(3) 0.0420(6) Uani 1 1 d . .
H2 H 1.202836 0.280662 0.441281 0.050 Uiso 1 1 calc R U
C3 C 1.4363(2) 0.28495(11) 0.5321(3) 0.0442(6) Uani 1 1 d . .
H3 H 1.447167 0.240764 0.561294 0.053 Uiso 1 1 calc R U
C1 C 1.2696(2) 0.37460(10) 0.4173(3) 0.0337(5) Uani 1 1 d . .
C4 C 1.5685(2) 0.32541(10) 0.5616(3) 0.0341(5) Uani 1 1 d . .
C11 C 0.8953(2) 0.46222(11) 0.2166(3) 0.0408(6) Uani 1 1 d . .
C12 C 0.6920(3) 0.53255(12) 0.0880(4) 0.0538(7) Uani 1 1 d . .
H12A H 0.616909 0.514596 0.165937 0.065 Uiso 1 1 calc R U
H12B H 0.677573 0.510404 -0.031978 0.065 Uiso 1 1 calc R U
C8 C 1.7260(2) 0.29989(10) 0.6385(3) 0.0365(6) Uani 1 1 d . .
C10 C 1.0678(2) 0.45798(11) 0.3120(3) 0.0390(6) Uani 1 1 d . .
C6 C 1.4005(2) 0.41551(11) 0.4448(3) 0.0409(6) Uani 1 1 d . .
H6 H 1.389462 0.459667 0.415420 0.049 Uiso 1 1 calc R U
C5 C 1.5476(2) 0.39096(11) 0.5156(3) 0.0409(6) Uani 1 1 d . .
H5 H 1.634526 0.419019 0.532895 0.049 Uiso 1 1 calc R U
C7 C 1.7737(3) 0.23404(12) 0.6619(4) 0.0462(6) Uani 1 1 d . .
H7 H 1.705825 0.198898 0.631671 0.055 Uiso 1 1 calc R U
C9 C 1.8608(2) 0.33244(12) 0.7006(4) 0.0495(7) Uani 1 1 d . .
H9 H 1.869443 0.377745 0.704327 0.059 Uiso 1 1 calc R U
C13 C 0.6652(3) 0.60462(13) 0.0616(4) 0.0612(8) Uani 1 1 d . .
H13A H 0.674452 0.625716 0.181575 0.092 Uiso 1 1 calc R U
H13B H 0.560746 0.612052 -0.002772 0.092 Uiso 1 1 calc R U
H13C H 0.743207 0.622203 -0.010787 0.092 Uiso 1 1 calc R U

loop_
_atom_site_aniso_label
_atom_site_aniso_U_11
_atom_site_aniso_U_22
_atom_site_aniso_U_33
_atom_site_aniso_U_23
_atom_site_aniso_U_13
_atom_site_aniso_U_12
O4 0.0341(8) 0.0352(10) 0.0706(12) 0.0030(8) -0.0119(8) 0.0057(7)
O3 0.0360(9) 0.0376(11) 0.1148(17) -0.0020(10) -0.0226(9) -0.0038(8)
O2 0.0354(9) 0.0312(10) 0.1107(16) 0.0000(10) -0.0177(9) -0.0033(7)
O1 0.0330(9) 0.0466(12) 0.0901(14) 0.0086(10) -0.0124(8) 0.0031(7)
N1 0.0247(9) 0.0294(11) 0.0547(13) -0.0011(9) -0.0079(8) -0.0017(7)
N2 0.0372(11) 0.0362(13) 0.0783(16) 0.0047(10) -0.0079(10) 0.0058(8)
C2 0.0298(12) 0.0299(14) 0.0633(17) -0.0021(11) -0.0070(11) -0.0042(9)
C3 0.0373(12) 0.0244(13) 0.0680(18) -0.0020(11) -0.0052(12) 0.0008(9)
C1 0.0263(10) 0.0331(13) 0.0395(13) -0.0007(10) -0.0050(9) 0.0022(8)
C4 0.0284(11) 0.0329(13) 0.0396(14) -0.0004(10) -0.0012(9) 0.0023(9)
C11 0.0320(12) 0.0315(14) 0.0571(16) 0.0000(11) -0.0026(11) 0.0026(10)
C12 0.0381(13) 0.0555(18) 0.0640(18) -0.0009(13) -0.0092(12) 0.0146(11)
C8 0.0302(11) 0.0328(13) 0.0452(14) 0.0031(10) -0.0001(10) 0.0039(9)
C10 0.0283(11) 0.0334(14) 0.0527(15) -0.0006(11) -0.0047(10) 0.0005(9)
C6 0.0319(11) 0.0288(13) 0.0593(16) 0.0071(11) -0.0045(10) -0.0039(9)
C5 0.0273(11) 0.0333(13) 0.0596(16) 0.0067(11) -0.0055(10) -0.0044(9)
C7 0.0365(12) 0.0346(14) 0.0642(17) 0.0034(12) -0.0077(11) 0.0044(10)
C9 0.0346(12) 0.0349(14) 0.0753(19) 0.0038(13) -0.0089(12) 0.0065(10)
C13 0.0644(17) 0.0601(19) 0.0570(18) 0.0019(14) -0.0009(14) 0.0267(14)

loop_
_atom_type_symbol
_atom_type_description
_atom_type_scat_dispersion_real
_atom_type_scat_dispersion_imag
_atom_type_scat_source
C C 0.0033 0.0016 'International Tables Vol C Tables 4.2.6.8 and 6.1.1.4'
H H 0.0000 0.0000 'International Tables Vol C Tables 4.2.6.8 and 6.1.1.4'
N N 0.0061 0.0033 'International Tables Vol C Tables 4.2.6.8 and 6.1.1.4'
O O 0.0106 0.0060 'International Tables Vol C Tables 4.2.6.8 and 6.1.1.4'

loop_
_geom_angle_atom_site_label_1
_geom_angle_atom_site_label_2
_geom_angle_atom_site_label_3
_geom_angle
C11 O4 C12 114.90(18)
C9 O1 N2 107.72(17)
C10 N1 C1 127.04(18)
C7 N2 O1 105.11(18)
C3 C2 C1 120.51(19)
C2 C3 C4 121.4(2)
C6 C1 C2 118.77(19)
C6 C1 N1 123.25(19)
C2 C1 N1 117.95(18)
C5 C4 C3 117.55(19)
C5 C4 C8 120.98(19)
C3 C4 C8 121.47(19)
O3 C11 O4 125.8(2)
O3 C11 C10 123.3(2)
O4 C11 C10 110.90(19)
O4 C12 C13 107.5(2)
C9 C8 C7 102.30(19)
C9 C8 C4 129.7(2)
C7 C8 C4 128.0(2)
O2 C10 N1 127.0(2)
O2 C10 C11 120.8(2)
N1 C10 C11 112.22(19)
C5 C6 C1 120.3(2)
C6 C5 C4 121.5(2)
N2 C7 C8 113.2(2)
O1 C9 C8 111.7(2)

loop_
_geom_bond_atom_site_label_1
_geom_bond_atom_site_label_2
_geom_bond_distance
O4 C11 1.322(3)
O4 C12 1.461(3)
O3 C11 1.189(3)
O2 C10 1.218(3)
O1 C9 1.339(3)
O1 N2 1.403(2)
N1 C10 1.338(3)
N1 C1 1.420(2)
N2 C7 1.302(3)
C2 C3 1.378(3)
C2 C1 1.386(3)
C3 C4 1.388(3)
C1 C6 1.384(3)
C4 C5 1.387(3)
C4 C8 1.477(3)
C11 C10 1.540(3)
C12 C13 1.500(3)
C8 C9 1.350(3)
C8 C7 1.411(3)
C6 C5 1.383(3)

loop_
_geom_hbond_atom_site_label_D
_geom_hbond_atom_site_label_H
_geom_hbond_atom_site_label_A
_geom_hbond_distance_DH
_geom_hbond_distance_HA
_geom_hbond_distance_DA
_geom_hbond_angle_DHA
_geom_hbond_site_symmetry_A
_geom_hbond_publ_flag
N1 H1 N2 0.86 2.23 3.067(3) 165.0 4_465 yes
C2 H2 O1 0.93 2.63 3.506(3) 158.2 4_465 yes
C7 H7 O3 0.93 2.53 3.085(3) 118.9 4_666 yes
C9 H9 O2 0.93 2.39 3.299(3) 167.3 3_866 yes
C3 H3 C13 0.93 3.04 3.830(3) 143.7 2_745 yes
